data_2002072
loop_
_publ_author_name
'Eswaramoorthy, S.'
'Raju, K. S.'
'Ponnuswamy, M. N.'

_publ_section_title
;
 Structure of
 2-[<i>N</i>-(2-hydroxyethyl)]aminomethyl-3-phenylthioindole
;
_journal_issue 1
_journal_name_full 'Acta Crystallographica Section C'
_journal_page_first 107
_journal_page_last 109
_journal_paper_doi 10.1107/S0108270192003469
_journal_volume 49
_journal_year 1993
_chemical_formula_sum 'C17 H18 N2 O S'
_chemical_formula_weight 298.4
_symmetry_cell_setting orthorhombic
_symmetry_space_group_name_Hall '-P 2ac 2ab'
_symmetry_space_group_name_H-M 'P b c a'
_cell_angle_alpha 90
_cell_angle_beta 90
_cell_angle_gamma 90
_cell_formula_units_Z 8
_cell_length_a 36.276(7)
_cell_length_b 10.469(3)
_cell_length_c 8.229(3)
_cell_volume 3125.2(16)
_diffrn_radiation_type Cu
_diffrn_radiation_wavelength 1.5418
_exptl_absorpt_coefficient_mu 1.728
_exptl_crystal_density_diffrn 1.27
_exptl_crystal_F_000 1264
_cod_data_source_file cd0069.cif
_cod_data_source_block cd0069_structure_1_of_1
_cod_original_cell_volume 3125.2(5)
_cod_original_formula_sum 'C17 H18 N2 O1 S1'
_cod_database_code 2002072

loop_
_atom_site_label
_atom_site_fract_x
_atom_site_fract_y
_atom_site_fract_z
S .34820(10) .14670(10) .1526(2)
N1 .43140(10) -.0631(4) .2992(5)
C2 .41350(10) .0114(4) .1863(5)
C3 .38000(10) .0453(4) .2482(6)
C4 .37670(10) -.0096(4) .4060(6)
C5 .34980(10) -.0067(5) .5275(7)
C6 .3559(2) -.0749(6) .6678(8)
C7 .3880(2) -.1432(6) .6933(7)
C8 .4153(2) -.1462(5) .5766(7)
C9 .40950(10) -.0774(4) .4330(6)
C10 .31640(10) .0409(4) .0594(6)
C11 .2912(2) .0959(6) -.0436(8)
C12 .2656(2) .0222(7) -.1229(10)
C13 .2652(2) -.1082(7) -.1036(9)
C14 .2900(2) -.1628(6) .0012(8)
C15 .31590(10) -.0907(5) .0814(7)
C16 .43160(10) .0447(5) .0295(6)
N17 .45980(10) .1462(3) .0419(5)
C18 .44450(10) .2711(5) .0882(7)
C19 .47510(10) .3643(5) .1231(6)
O20 .49800(10) .3230(3) .2536(5)
H1 .4560(10) -.099(4) .278(5)
H5 .3280(10) .036(4) .503(6)
H6 .3390(10) -.084(6) .727(8)
H7 .3880(10) -.179(5) .796(7)
H8 .4400(10) -.200(6) .584(7)
H11 .292(2) .178(7) -.072(8)
H12 .249(2) .059(7) -.191(9)
H13 .252(2) -.161(6) -.175(8)
H14 .293(2) -.245(6) .008(8)
H15 .334(2) -.119(6) .144(7)
H161 .4140(10) .072(4) -.049(5)
H162 .4470(10) -.026(6) -.014(8)
H17 .4810(10) .132(5) .129(7)
H181 .4270(10) .308(4) .000(6)
H182 .427(2) .261(6) .174(7)
H191 .4660(10) .453(5) .146(6)
H192 .4920(10) .373(5) .021(7)
H20 .488(2) .333(7) .335(9)

loop_
_geom_angle_atom_site_label_1
_geom_angle_atom_site_label_2
_geom_angle_atom_site_label_3
_geom_angle
C3 S C10 104.1(2)
C2 N1 C9 109.4(3)
N1 C2 C16 120.6(3)
N1 C2 C3 108.4(4)
C3 C2 C16 130.9(4)
S C3 C2 125.1(4)
C2 C3 C4 108.1(3)
S C3 C4 126.7(3)
C3 C4 C9 106.1(4)
C3 C4 C5 134.6(4)
C5 C4 C9 119.3(4)
C4 C5 C6 118.5(4)
C5 C6 C7 122.1(6)
C6 C7 C8 120.7(6)
C7 C8 C9 117.9(6)
C4 C9 C8 121.4(4)
N1 C9 C8 130.5(4)
N1 C9 C4 108.1(4)
S C10 C15 124.8(3)
S C10 C11 116.0(4)
C11 C10 C15 119.2(4)
C10 C11 C12 120.5(6)
C11 C12 C13 120.7(7)
C12 C13 C14 118.7(7)
C13 C14 C15 121.4(6)
C10 C15 C14 119.4(5)
C2 C16 N17 114.4(4)
C16 N17 C18 113.3(3)
N17 C18 C19 110.3(3)
C18 C19 O20 112.1(4)
C9 N1 H1 129(2)
C2 N1 H1 122(2)
C4 C5 H5 117(3)
C6 C5 H5 124(3)
C5 C6 H6 117(4)
C6 C7 H7 111(3)
C8 C7 H7 128(3)
C7 C8 H8 125(3)
C9 C8 H8 117(3)
C10 C11 H11 123(4)
C12 C11 H11 116(4)
C11 C12 H12 120(4)
C13 C12 H12 119(5)
C12 C13 H13 121(4)
C14 C13 H13 119(4)
C13 C14 H14 123(4)
C15 C14 H14 115(4)
C14 C15 H15 127(4)
C10 C15 H15 113(4)
C2 C16 H162 112(4)
C2 C16 H161 112(2)
H161 C16 H162 110(5)
N17 C16 H162 100(3)
N17 C16 H161 107(3)
C16 N17 H17 116(3)
C18 N17 H17 103(3)
N17 C18 H182 110(4)
N17 C18 H181 112(2)
H181 C18 H182 99(4)
C19 C18 H182 114(4)
C19 C18 H181 110(2)
C18 C19 H192 109(3)
C18 C19 H191 113(3)
H191 C19 H192 105(4)
O20 C19 H192 107(3)
O20 C19 H191 109(3)
C19 O20 H20 111(5)

loop_
_geom_bond_atom_site_label_1
_geom_bond_atom_site_label_2
_geom_bond_distance
S C3 1.754(5)
S C10 1.774(5)
N1 C2 1.376(6)
N1 C9 1.366(6)
C2 C3 1.365(5)
C2 C16 1.489(6)
C3 C4 1.425(7)
C4 C5 1.397(6)
C4 C9 1.403(5)
C5 C6 1.375(9)
C6 C7 1.382(10)
C7 C8 1.380(9)
C8 C9 1.400(7)
C10 C11 1.373(8)
C10 C15 1.390(7)
C11 C12 1.372(10)
C12 C13 1.374(10)
C13 C14 1.371(10)
C14 C15 1.374(8)
C16 N17 1.478(6)
N17 C18 1.471(6)
C18 C19 1.506(6)
C19 O20 1.425(6)
N1 H1 0.99(4)
C5 H5 0.94(4)
C6 H6 0.79(6)
C7 H7 0.93(5)
C8 H8 1.05(6)
C11 H11 0.89(7)
C12 H12 0.91(7)
C13 H13 0.94(7)
C14 H14 0.87(7)
C15 H15 0.89(6)
C16 H161 0.94(4)
C16 H162 0.99(6)
N17 H17 1.05(5)
C18 H181 1.03(4)
C18 H182 0.94(6)
C19 H191 1.00(5)
C19 H192 1.03(6)
O20 H20 0.76(7)
